data_7223340
loop_
_publ_author_name
'Khan, Abu Taleb'
'Belal, Md'

_publ_section_title
;
 Oxidative cross coupling reaction mediated by I2/H2O2: A novel approach
 for construction of fused thiazole containing coumarin derivatives
;
_journal_name_full 'RSC Adv.'
_journal_paper_doi 10.1039/C5RA20405D
_journal_year 2015
_chemical_formula_sum 'C16 H9 N O2 S'
_chemical_formula_weight 279.30
_chemical_name_systematic
; 
 ? 
;
_space_group_IT_number 2
_symmetry_space_group_name_Hall '-P 1'
_symmetry_space_group_name_H-M 'P -1'
_atom_sites_solution_hydrogens geom
_atom_sites_solution_primary direct
_atom_sites_solution_secondary difmap
_audit_creation_method SHELXL-97
_audit_update_record
;
2014-07-10 deposited with the CCDC.
2015-11-23 downloaded from the CCDC.
;
_cell_angle_alpha 89.3770(10)
_cell_angle_beta 82.5790(10)
_cell_angle_gamma 80.8590(10)
_cell_formula_units_Z 2
_cell_length_a 8.2110(2)
_cell_length_b 8.9277(2)
_cell_length_c 9.0926(2)
_cell_measurement_temperature 296(2)
_cell_volume 652.53(3)
_computing_cell_refinement 'Bruker SMART'
_computing_data_collection 'Bruker SMART'
_computing_data_reduction 'Bruker SAINT'
_computing_molecular_graphics 'Bruker SHELXTL'
_computing_publication_material 'Bruker SHELXTL'
_computing_structure_refinement 'SHELXL-97 (Sheldrick, 1997)'
_computing_structure_solution 'SHELXS-97 (Sheldrick, 1990)'
_diffrn_ambient_temperature 296(2)
_diffrn_measured_fraction_theta_full 0.946
_diffrn_measured_fraction_theta_max 0.946
_diffrn_measurement_device_type 'CCD area detector'
_diffrn_measurement_method 'phi and omega scans'
_diffrn_radiation_monochromator graphite
_diffrn_radiation_source 'fine-focus sealed tube'
_diffrn_radiation_type MoK\a
_diffrn_radiation_wavelength 0.71073
_diffrn_reflns_av_R_equivalents 0.0192
_diffrn_reflns_av_sigmaI/netI 0.0175
_diffrn_reflns_limit_h_max 9
_diffrn_reflns_limit_h_min -9
_diffrn_reflns_limit_k_max 10
_diffrn_reflns_limit_k_min -10
_diffrn_reflns_limit_l_max 10
_diffrn_reflns_limit_l_min -10
_diffrn_reflns_number 6773
_diffrn_reflns_theta_full 24.99
_diffrn_reflns_theta_max 24.99
_diffrn_reflns_theta_min 2.26
_exptl_absorpt_coefficient_mu 0.247
_exptl_crystal_colour 'pale yellow'
_exptl_crystal_density_diffrn 1.422
_exptl_crystal_density_method 'not measured'
_exptl_crystal_F_000 288
_exptl_crystal_recrystallization_method 'Re-crystallisation from solvent: DCM and Ethanol(1:1)'
_exptl_crystal_size_max 0.27
_exptl_crystal_size_mid 0.23
_exptl_crystal_size_min 0.12
_refine_diff_density_max 0.149
_refine_diff_density_min -0.264
_refine_diff_density_rms 0.061
_refine_ls_extinction_method none
_refine_ls_goodness_of_fit_ref 1.049
_refine_ls_hydrogen_treatment mixed
_refine_ls_matrix_type full
_refine_ls_number_parameters 181
_refine_ls_number_reflns 2174
_refine_ls_number_restraints 0
_refine_ls_restrained_S_all 1.049
_refine_ls_R_factor_all 0.0361
_refine_ls_R_factor_gt 0.0330
_refine_ls_shift/su_max 0.001
_refine_ls_shift/su_mean 0.000
_refine_ls_structure_factor_coef Fsqd
_refine_ls_weighting_details 'calc w=1/[\s^2^(Fo^2^)+(0.0522P)^2^+0.1250P] where P=(Fo^2^+2Fc^2^)/3'
_refine_ls_weighting_scheme calc
_refine_ls_wR_factor_gt 0.0887
_refine_ls_wR_factor_ref 0.0913
_reflns_number_gt 1992
_reflns_number_total 2174
_reflns_threshold_expression >2sigma(I)
_cod_data_source_file c5ra20405d2.cif
_cod_data_source_block belal
_cod_database_code 7223340

loop_
_symmetry_equiv_pos_as_xyz
'x, y, z'
'-x, -y, -z'

loop_
_atom_site_label
_atom_site_type_symbol
_atom_site_fract_x
_atom_site_fract_y
_atom_site_fract_z
_atom_site_U_iso_or_equiv
_atom_site_adp_type
_atom_site_occupancy
_atom_site_symmetry_multiplicity
_atom_site_calc_flag
_atom_site_refinement_flags
S1 S 0.38678(5) 0.86843(4) 0.77566(4) 0.05212(17) Uani 1 1 d .
N1 N 0.25035(15) 0.98565(13) 1.02955(14) 0.0419(3) Uani 1 1 d .
C9 C 0.23448(19) 1.02422(16) 0.77730(17) 0.0424(3) Uani 1 1 d .
C8 C 0.17840(17) 1.06904(15) 0.92060(15) 0.0392(3) Uani 1 1 d .
C10 C 0.36293(18) 0.87544(16) 0.97006(17) 0.0432(4) Uani 1 1 d .
C7 C 0.04887(18) 1.20054(16) 0.95513(16) 0.0412(3) Uani 1 1 d .
C1 C 0.1688(2) 1.10246(17) 0.65307(17) 0.0451(4) Uani 1 1 d .
C11 C 0.46256(19) 0.76399(16) 1.05598(19) 0.0485(4) Uani 1 1 d .
C6 C 0.0450(2) 1.22636(17) 0.68829(17) 0.0450(4) Uani 1 1 d .
C2 C 0.2187(2) 1.0637(2) 0.50357(18) 0.0582(4) Uani 1 1 d .
H2 H 0.3024 0.9817 0.4779 0.070 Uiso 1 1 calc R
C16 C 0.5992(2) 0.66487(19) 0.9886(2) 0.0623(5) Uani 1 1 d .
H16 H 0.6295 0.6677 0.8865 0.075 Uiso 1 1 calc R
C5 C -0.0295(2) 1.3110(2) 0.57865(19) 0.0571(4) Uani 1 1 d .
H5 H -0.1119 1.3942 0.6034 0.069 Uiso 1 1 calc R
C12 C 0.4202(2) 0.7577(2) 1.2085(2) 0.0618(5) Uani 1 1 d .
H12 H 0.3290 0.8233 1.2547 0.074 Uiso 1 1 calc R
C14 C 0.6474(3) 0.5566(2) 1.2238(3) 0.0861(7) Uani 1 1 d .
H14 H 0.7093 0.4869 1.2799 0.103 Uiso 1 1 calc R
C3 C 0.1448(3) 1.1458(2) 0.3941(2) 0.0658(5) Uani 1 1 d .
H3 H 0.1776 1.1188 0.2950 0.079 Uiso 1 1 calc R
C4 C 0.0215(3) 1.2687(2) 0.4323(2) 0.0659(5) Uani 1 1 d .
H4 H -0.0279 1.3239 0.3579 0.079 Uiso 1 1 calc R
C15 C 0.6901(3) 0.5617(2) 1.0742(3) 0.0783(7) Uani 1 1 d .
H15 H 0.7811 0.4952 1.0288 0.094 Uiso 1 1 calc R
C13 C 0.5124(3) 0.6548(2) 1.2923(3) 0.0818(6) Uani 1 1 d .
H13 H 0.4837 0.6516 1.3945 0.098 Uiso 1 1 calc R
O1 O -0.01142(13) 1.27265(11) 0.83368(11) 0.0468(3) Uani 1 1 d .
O2 O -0.00831(14) 1.25075(12) 1.07569(12) 0.0516(3) Uani 1 1 d .

loop_
_atom_site_aniso_label
_atom_site_aniso_U_11
_atom_site_aniso_U_22
_atom_site_aniso_U_33
_atom_site_aniso_U_23
_atom_site_aniso_U_13
_atom_site_aniso_U_12
S1 0.0458(3) 0.0477(3) 0.0568(3) -0.00714(18) -0.00151(18) 0.00756(17)
N1 0.0362(7) 0.0384(6) 0.0497(7) -0.0008(5) -0.0085(5) 0.0003(5)
C9 0.0365(8) 0.0397(8) 0.0496(8) -0.0031(6) -0.0041(6) -0.0030(6)
C8 0.0340(8) 0.0371(7) 0.0457(8) -0.0003(6) -0.0065(6) -0.0023(6)
C10 0.0339(8) 0.0375(8) 0.0579(9) -0.0029(6) -0.0080(6) -0.0025(6)
C7 0.0366(8) 0.0393(7) 0.0466(8) 0.0005(6) -0.0069(6) -0.0017(6)
C1 0.0426(9) 0.0462(8) 0.0468(8) -0.0003(6) -0.0071(6) -0.0075(6)
C11 0.0377(9) 0.0369(8) 0.0720(11) 0.0000(7) -0.0154(7) -0.0029(6)
C6 0.0432(9) 0.0473(8) 0.0454(8) 0.0016(6) -0.0078(6) -0.0082(6)
C2 0.0588(11) 0.0643(11) 0.0485(9) -0.0042(8) -0.0034(7) -0.0029(8)
C16 0.0438(10) 0.0426(9) 0.0993(14) -0.0069(9) -0.0137(9) 0.0006(7)
C5 0.0575(11) 0.0548(10) 0.0580(10) 0.0076(8) -0.0146(8) -0.0004(8)
C12 0.0576(11) 0.0528(10) 0.0746(12) 0.0079(8) -0.0215(9) 0.0023(8)
C14 0.0691(15) 0.0511(11) 0.147(2) 0.0255(13) -0.0570(15) -0.0048(10)
C3 0.0729(13) 0.0796(13) 0.0443(9) 0.0009(8) -0.0080(8) -0.0102(10)
C4 0.0744(13) 0.0745(12) 0.0507(10) 0.0119(8) -0.0189(9) -0.0094(10)
C15 0.0478(12) 0.0400(10) 0.148(2) -0.0013(11) -0.0304(12) 0.0034(8)
C13 0.0828(16) 0.0710(13) 0.0964(16) 0.0240(11) -0.0390(12) -0.0065(11)
O1 0.0447(6) 0.0448(6) 0.0471(6) 0.0009(4) -0.0089(4) 0.0065(4)
O2 0.0496(7) 0.0520(6) 0.0469(6) -0.0055(5) -0.0038(5) 0.0100(5)

loop_
_atom_type_symbol
_atom_type_description
_atom_type_scat_dispersion_real
_atom_type_scat_dispersion_imag
_atom_type_scat_source
C C 0.0033 0.0016 'International Tables Vol C Tables 4.2.6.8 and 6.1.1.4'
H H 0.0000 0.0000 'International Tables Vol C Tables 4.2.6.8 and 6.1.1.4'
N N 0.0061 0.0033 'International Tables Vol C Tables 4.2.6.8 and 6.1.1.4'
O O 0.0106 0.0060 'International Tables Vol C Tables 4.2.6.8 and 6.1.1.4'
S S 0.1246 0.1234 'International Tables Vol C Tables 4.2.6.8 and 6.1.1.4'

loop_
_geom_angle_atom_site_label_1
_geom_angle_atom_site_label_2
_geom_angle_atom_site_label_3
_geom_angle
C9 S1 C10 89.17(7)
C10 N1 C8 109.96(12)
C8 C9 C1 122.16(14)
C8 C9 S1 109.41(11)
C1 C9 S1 128.43(12)
C9 C8 N1 116.88(13)
C9 C8 C7 121.25(13)
N1 C8 C7 121.87(12)
N1 C10 C11 123.93(14)
N1 C10 S1 114.58(12)
C11 C10 S1 121.49(11)
O2 C7 O1 117.92(13)
O2 C7 C8 126.99(14)
O1 C7 C8 115.09(12)
C6 C1 C2 118.60(15)
C6 C1 C9 115.68(14)
C2 C1 C9 125.72(15)
C12 C11 C16 119.00(17)
C12 C11 C10 119.29(14)
C16 C11 C10 121.70(16)
C1 C6 O1 122.27(13)
C1 C6 C5 121.38(15)
O1 C6 C5 116.35(14)
C3 C2 C1 120.53(17)
C15 C16 C11 119.8(2)
C4 C5 C6 118.52(17)
C13 C12 C11 120.53(19)
C15 C14 C13 120.13(19)
C2 C3 C4 119.69(17)
C5 C4 C3 121.26(17)
C14 C15 C16 120.7(2)
C14 C13 C12 119.8(2)
C7 O1 C6 123.56(12)

loop_
_geom_bond_atom_site_label_1
_geom_bond_atom_site_label_2
_geom_bond_distance
S1 C9 1.7151(15)
S1 C10 1.7538(16)
N1 C10 1.3071(19)
N1 C8 1.3711(18)
C9 C8 1.367(2)
C9 C1 1.441(2)
C8 C7 1.461(2)
C10 C11 1.469(2)
C7 O2 1.1975(18)
C7 O1 1.3797(18)
C1 C6 1.388(2)
C1 C2 1.399(2)
C11 C12 1.388(3)
C11 C16 1.391(2)
C6 O1 1.3877(18)
C6 C5 1.390(2)
C2 C3 1.377(3)
C16 C15 1.389(3)
C5 C4 1.381(3)
C12 C13 1.382(3)
C14 C15 1.362(3)
C14 C13 1.382(4)
C3 C4 1.383(3)
